data_7719263
loop_
_publ_author_name
'Swati, ?'
'Ray, Akshay K.'
'Yadav, Sweta'
'Ramesh, Mamindla'
'Barman, Sayani'
'Deepa, Melepurath'
'Niranjan, Manish K.'
'Prakash, Jai'

_publ_section_title
;
 Two ternary chalcostannates
 Ba<sub>3</sub>Sn<sub>2</sub><i>Q</i><sub>7</sub> (<i>Q</i> = S and Se):
 syntheses, crystal structures, and photovoltaic studies.
;
_journal_issue 34
_journal_name_full 'Dalton transactions (Cambridge, England : 2003)'
_journal_page_first 12890
_journal_page_last 12901
_journal_paper_doi 10.1039/d5dt01399b
_journal_volume 54
_journal_year 2025
_chemical_formula_sum 'Ba3 Se7 Sn2'
_chemical_formula_weight 1202.12
_space_group_crystal_system monoclinic
_space_group_IT_number 14
_space_group_name_Hall '-P 2ybc'
_space_group_name_H-M_alt 'P 1 21/c 1'
_audit_creation_method SHELXL-2019/1
_audit_update_record
;
2025-06-04 deposited with the CCDC.	2025-07-31 downloaded from the CCDC.
;
_cell_angle_alpha 90
_cell_angle_beta 101.159(2)
_cell_angle_gamma 90
_cell_formula_units_Z 4
_cell_length_a 11.4565(6)
_cell_length_b 6.9334(4)
_cell_length_c 19.5875(11)
_cell_measurement_reflns_used 34959
_cell_measurement_temperature 298(2)
_cell_measurement_theta_max 30.6
_cell_measurement_theta_min 2.1
_cell_volume 1526.47(15)
_computing_cell_refinement 'Bruker SAINT'
_computing_data_collection 'Bruker APEX2'
_computing_data_reduction 'Bruker SAINT'
_computing_molecular_graphics 'Bruker SHELXTL'
_computing_publication_material 'Bruker SHELXTL'
_computing_structure_refinement 'SHELXL-2019/1 (Sheldrick, 2019)'
_computing_structure_solution 'SHELXT 2014/5 (Sheldrick, 2014)'
_diffrn_ambient_temperature 298(2)
_diffrn_measured_fraction_theta_full 0.994
_diffrn_measured_fraction_theta_max 0.996
_diffrn_measurement_device_type 'Bruker APEX-II CCD'
_diffrn_measurement_method '\f and \w scans'
_diffrn_radiation_type MoK\a
_diffrn_radiation_wavelength 0.71073
_diffrn_reflns_av_R_equivalents 0.0759
_diffrn_reflns_av_unetI/netI 0.0482
_diffrn_reflns_Laue_measured_fraction_full 0.994
_diffrn_reflns_Laue_measured_fraction_max 0.996
_diffrn_reflns_limit_h_max 16
_diffrn_reflns_limit_h_min -16
_diffrn_reflns_limit_k_max 9
_diffrn_reflns_limit_k_min -9
_diffrn_reflns_limit_l_max 28
_diffrn_reflns_limit_l_min -28
_diffrn_reflns_number 34959
_diffrn_reflns_point_group_measured_fraction_full 0.994
_diffrn_reflns_point_group_measured_fraction_max 0.996
_diffrn_reflns_theta_full 25.242
_diffrn_reflns_theta_max 30.545
_diffrn_reflns_theta_min 2.120
_diffrn_source 'micro-focus sealed X-ray tube'
_exptl_absorpt_coefficient_mu 27.499
_exptl_absorpt_correction_T_max 0.7461
_exptl_absorpt_correction_T_min 0.4977
_exptl_absorpt_correction_type multi-scan
_exptl_absorpt_process_details multi-scan
_exptl_crystal_colour red-orange
_exptl_crystal_density_diffrn 5.231
_exptl_crystal_description block
_exptl_crystal_F_000 2024
_exptl_crystal_size_max 0.068
_exptl_crystal_size_mid 0.051
_exptl_crystal_size_min 0.042
_refine_diff_density_max 1.660
_refine_diff_density_min -1.636
_refine_diff_density_rms 0.340
_refine_ls_extinction_coef 0.00029(3)
_refine_ls_extinction_expression Fc^*^=kFc[1+0.001xFc^2^\l^3^/sin(2\q)]^-1/4^
_refine_ls_extinction_method 'SHELXL-2019/1 (Sheldrick 2019)'
_refine_ls_goodness_of_fit_ref 1.080
_refine_ls_hydrogen_treatment undef
_refine_ls_matrix_type full
_refine_ls_number_parameters 121
_refine_ls_number_reflns 4646
_refine_ls_number_restraints 1
_refine_ls_restrained_S_all 1.080
_refine_ls_R_factor_all 0.0548
_refine_ls_R_factor_gt 0.0310
_refine_ls_shift/su_max 0.001
_refine_ls_shift/su_mean 0.000
_refine_ls_structure_factor_coef Fsqd
_refine_ls_weighting_details 'w=1/[\s^2^(Fo^2^)+(0.0115P)^2^+2.5487P] where P=(Fo^2^+2Fc^2^)/3'
_refine_ls_weighting_scheme calc
_refine_ls_wR_factor_gt 0.0508
_refine_ls_wR_factor_ref 0.0574
_reflns_Friedel_coverage 0.000
_reflns_number_gt 3500
_reflns_number_total 4646
_reflns_threshold_expression 'I > 2\s(I)'
_cod_data_source_file d5dt01399b2.cif
_cod_data_source_block Ba3Sn2Se7c
_cod_depositor_comments 'Adding full bibliography for 7719261--7719263.cif.'
_cod_original_sg_symbol_H-M 'P 21/c'
_cod_database_code 7719263
_shelx_shelxl_version_number 2019/1
_shelx_space_group_comment
;
The symmetry employed for this shelxl refinement is uniquely defined
by the following loop, which should always be used as a source of
symmetry information in preference to the above space-group names.
They are only intended as comments.
;
_exptl_absorpt_special_details SADABS-2016/2

loop_
_space_group_symop_operation_xyz
'x, y, z'
'-x, y+1/2, -z+1/2'
'-x, -y, -z'
'x, -y-1/2, z-1/2'

loop_
_atom_site_label
_atom_site_type_symbol
_atom_site_fract_x
_atom_site_fract_y
_atom_site_fract_z
_atom_site_U_iso_or_equiv
_atom_site_adp_type
_atom_site_occupancy
_atom_site_site_symmetry_order
_atom_site_calc_flag
_atom_site_refinement_flags_posn
_atom_site_refinement_flags_adp
_atom_site_refinement_flags_occupancy
_atom_site_disorder_assembly
_atom_site_disorder_group
Ba1 Ba 0.00637(19) 0.7288(3) 0.14801(14) 0.0261(6) Uani 0.2007(12) 1 d . . P . .
Ba2 Ba 0.01116(4) 0.71057(8) 0.10612(3) 0.02175(14) Uani 0.7992(12) 1 d . . P . .
Ba3 Ba 0.56014(3) 0.27143(5) 0.39344(2) 0.01984(9) Uani 1 1 d . . . . .
Ba4 Ba 0.75655(3) 0.28822(5) 0.16523(2) 0.02119(9) Uani 1 1 d . . . . .
Sn1 Sn 0.22442(4) 0.20269(6) 0.19226(2) 0.01653(9) Uani 1 1 d . . . . .
Sn2 Sn 0.28873(4) 0.29774(6) 0.00115(2) 0.01547(9) Uani 1 1 d . . . . .
Se1 Se 0.04152(5) 0.05999(9) 0.22861(3) 0.01718(13) Uani 1 1 d . . . . .
Se2 Se 0.16228(6) 0.08224(10) 0.06437(3) 0.02834(17) Uani 1 1 d . . . . .
Se3 Se 0.25270(5) 0.55783(9) 0.19407(3) 0.01855(14) Uani 1 1 d . . . . .
Se4 Se 0.26518(5) 0.31941(9) 0.37847(3) 0.01757(14) Uani 1 1 d . . . . .
Se5 Se 0.40952(5) 0.02933(9) 0.24493(3) 0.01998(14) Uani 1 1 d . . . . .
Se6 Se 0.49701(6) 0.26830(11) 0.06155(4) 0.02880(17) Uani 1 1 d . . . . .
Se7 Se 0.81719(6) 0.38504(9) 0.01140(3) 0.02083(14) Uani 1 1 d . . . . .

loop_
_atom_site_aniso_label
_atom_site_aniso_U_11
_atom_site_aniso_U_22
_atom_site_aniso_U_33
_atom_site_aniso_U_23
_atom_site_aniso_U_13
_atom_site_aniso_U_12
Ba1 0.0290(12) 0.0301(12) 0.0194(13) -0.0040(10) 0.0053(10) -0.0031(9)
Ba2 0.0136(2) 0.0259(3) 0.0254(4) -0.0012(2) 0.0029(2) -0.00276(19)
Ba3 0.01824(19) 0.0224(2) 0.02065(19) 0.00213(15) 0.00809(15) 0.00186(15)
Ba4 0.0273(2) 0.02080(19) 0.01494(18) -0.00084(15) 0.00280(16) -0.00128(16)
Sn1 0.0169(2) 0.0140(2) 0.0188(2) 0.00136(16) 0.00391(17) -0.00127(16)
Sn2 0.0174(2) 0.0163(2) 0.01253(19) -0.00021(16) 0.00255(16) 0.00090(16)
Se1 0.0153(3) 0.0195(3) 0.0176(3) -0.0020(2) 0.0054(2) -0.0024(2)
Se2 0.0374(4) 0.0307(4) 0.0171(3) -0.0014(3) 0.0057(3) -0.0184(3)
Se3 0.0239(3) 0.0149(3) 0.0181(3) -0.0004(2) 0.0071(3) -0.0032(2)
Se4 0.0163(3) 0.0235(3) 0.0125(3) 0.0029(2) 0.0018(2) -0.0009(2)
Se5 0.0180(3) 0.0242(3) 0.0173(3) -0.0029(3) 0.0023(3) 0.0029(3)
Se6 0.0174(3) 0.0421(4) 0.0242(4) 0.0012(3) -0.0027(3) -0.0003(3)
Se7 0.0262(3) 0.0192(3) 0.0188(3) 0.0012(3) 0.0083(3) 0.0060(3)

loop_
_atom_type_symbol
_atom_type_description
_atom_type_scat_dispersion_real
_atom_type_scat_dispersion_imag
_atom_type_scat_source
Ba Ba -0.3244 2.2819 'International Tables Vol C Tables 4.2.6.8 and 6.1.1.4'
Se Se -0.0929 2.2259 'International Tables Vol C Tables 4.2.6.8 and 6.1.1.4'
Sn Sn -0.6537 1.4246 'International Tables Vol C Tables 4.2.6.8 and 6.1.1.4'

loop_
_geom_angle_atom_site_label_1
_geom_angle_atom_site_label_2
_geom_angle_atom_site_label_3
_geom_angle
_geom_angle_site_symmetry_1
_geom_angle_site_symmetry_3
_geom_angle_publ_flag
Ba2 Ba1 Se1 130.50(19) . 1_565 ?
Ba2 Ba1 Se1 146.0(2) . 2 ?
Se1 Ba1 Se1 83.52(7) 1_565 2 ?
Ba2 Ba1 Se3 89.93(17) . . ?
Se1 Ba1 Se3 97.48(7) 1_565 . ?
Se1 Ba1 Se3 84.69(6) 2 . ?
Ba2 Ba1 Se4 96.85(17) . 2 ?
Se1 Ba1 Se4 87.60(7) 1_565 2 ?
Se1 Ba1 Se4 82.73(6) 2 2 ?
Se3 Ba1 Se4 165.81(9) . 2 ?
Ba2 Ba1 Se2 61.85(15) . 1_565 ?
Se1 Ba1 Se2 70.47(5) 1_565 1_565 ?
Se1 Ba1 Se2 149.63(8) 2 1_565 ?
Se3 Ba1 Se2 83.49(6) . 1_565 ?
Se4 Ba1 Se2 110.70(7) 2 1_565 ?
Ba2 Ba1 Sn2 59.31(14) . 3_565 ?
Se1 Ba1 Sn2 117.43(7) 1_565 3_565 ?
Se1 Ba1 Sn2 109.06(6) 2 3_565 ?
Se3 Ba1 Sn2 143.24(8) . 3_565 ?
Se4 Ba1 Sn2 38.45(3) 2 3_565 ?
Se2 Ba1 Sn2 96.99(6) 1_565 3_565 ?
Ba2 Ba1 Ba4 136.17(18) . 2_655 ?
Se1 Ba1 Ba4 54.21(4) 1_565 2_655 ?
Se1 Ba1 Ba4 59.25(5) 2 2_655 ?
Se3 Ba1 Ba4 50.31(4) . 2_655 ?
Se4 Ba1 Ba4 126.22(8) 2 2_655 ?
Se2 Ba1 Ba4 92.06(5) 1_565 2_655 ?
Sn2 Ba1 Ba4 164.48(7) 3_565 2_655 ?
Ba2 Ba1 Ba4 98.14(16) . 1_455 ?
Se1 Ba1 Ba4 125.24(8) 1_565 1_455 ?
Se1 Ba1 Ba4 52.40(4) 2 1_455 ?
Se3 Ba1 Ba4 107.34(6) . 1_455 ?
Se4 Ba1 Ba4 59.44(4) 2 1_455 ?
Se2 Ba1 Ba4 157.81(7) 1_565 1_455 ?
Sn2 Ba1 Ba4 62.60(3) 3_565 1_455 ?
Ba4 Ba1 Ba4 109.83(6) 2_655 1_455 ?
Ba1 Ba2 Se3 74.54(16) . . ?
Ba1 Ba2 Se2 105.12(16) . 1_565 ?
Se3 Ba2 Se2 87.16(2) . 1_565 ?
Ba1 Ba2 Se4 68.58(16) . 2 ?
Se3 Ba2 Se4 141.14(3) . 2 ?
Se2 Ba2 Se4 113.60(2) 1_565 2 ?
Ba1 Ba2 Se7 148.37(16) . 3_665 ?
Se3 Ba2 Se7 74.941(19) . 3_665 ?
Se2 Ba2 Se7 65.18(2) 1_565 3_665 ?
Se4 Ba2 Se7 142.98(2) 2 3_665 ?
Ba1 Ba2 Se1 38.58(16) . 1_565 ?
Se3 Ba2 Se1 83.91(2) . 1_565 ?
Se2 Ba2 Se1 68.206(19) 1_565 1_565 ?
Se4 Ba2 Se1 75.040(19) 2 1_565 ?
Se7 Ba2 Se1 129.22(2) 3_665 1_565 ?
Ba1 Ba2 Se7 117.76(16) . 1_455 ?
Se3 Ba2 Se7 118.78(2) . 1_455 ?
Se2 Ba2 Se7 133.92(3) 1_565 1_455 ?
Se4 Ba2 Se7 70.815(17) 2 1_455 ?
Se7 Ba2 Se7 84.50(2) 3_665 1_455 ?
Se1 Ba2 Se7 144.94(2) 1_565 1_455 ?
Ba1 Ba2 Se1 26.41(16) . 2 ?
Se3 Ba2 Se1 71.915(19) . 2 ?
Se2 Ba2 Se1 130.12(2) 1_565 2 ?
Se4 Ba2 Se1 69.651(18) 2 2 ?
Se7 Ba2 Se1 141.90(2) 3_665 2 ?
Se1 Ba2 Se1 64.993(14) 1_565 2 ?
Se7 Ba2 Se1 95.294(19) 1_455 2 ?
Ba1 Ba2 Sn2 109.28(16) . 3_565 ?
Se3 Ba2 Sn2 159.43(2) . 3_565 ?
Se2 Ba2 Sn2 110.45(2) 1_565 3_565 ?
Se4 Ba2 Sn2 41.583(13) 2 3_565 ?
Se7 Ba2 Sn2 102.21(2) 3_665 3_565 ?
Se1 Ba2 Sn2 111.997(19) 1_565 3_565 ?
Se7 Ba2 Sn2 41.039(13) 1_455 3_565 ?
Se1 Ba2 Sn2 102.213(17) 2 3_565 ?
Ba1 Ba2 Se2 132.38(16) . 3_565 ?
Se3 Ba2 Se2 149.16(2) . 3_565 ?
Se2 Ba2 Se2 72.44(2) 1_565 3_565 ?
Se4 Ba2 Se2 69.555(18) 2 3_565 ?
Se7 Ba2 Se2 75.55(2) 3_665 3_565 ?
Se1 Ba2 Se2 108.40(2) 1_565 3_565 ?
Se7 Ba2 Se2 66.648(18) 1_455 3_565 ?
Se1 Ba2 Se2 138.91(2) 2 3_565 ?
Sn2 Ba2 Se2 39.949(13) 3_565 3_565 ?
Ba1 Ba2 Ba4 71.04(15) . 1_455 ?
Se3 Ba2 Ba4 100.820(18) . 1_455 ?
Se2 Ba2 Ba4 169.56(2) 1_565 1_455 ?
Se4 Ba2 Ba4 56.019(14) 2 1_455 ?
Se7 Ba2 Ba4 123.215(19) 3_665 1_455 ?
Se1 Ba2 Ba4 105.670(19) 1_565 1_455 ?
Se7 Ba2 Ba4 47.240(13) 1_455 1_455 ?
Se1 Ba2 Ba4 48.291(13) 2 1_455 ?
Sn2 Ba2 Ba4 63.191(11) 3_565 1_455 ?
Se2 Ba2 Ba4 102.652(15) 3_565 1_455 ?
Ba1 Ba2 Ba4 36.81(15) . 2_655 ?
Se3 Ba2 Ba4 41.693(14) . 2_655 ?
Se2 Ba2 Ba4 85.435(17) 1_565 2_655 ?
Se4 Ba2 Ba4 104.88(2) 2 2_655 ?
Se7 Ba2 Ba4 111.700(17) 3_665 2_655 ?
Se1 Ba2 Ba4 44.891(14) 1_565 2_655 ?
Se7 Ba2 Ba4 139.703(19) 1_455 2_655 ?
Se1 Ba2 Ba4 48.900(14) 2 2_655 ?
Sn2 Ba2 Ba4 146.078(18) 3_565 2_655 ?
Se2 Ba2 Ba4 151.441(18) 3_565 2_655 ?
Ba4 Ba2 Ba4 96.012(14) 1_455 2_655 ?
Se5 Ba3 Se3 68.950(17) 2_655 2_645 ?
Se5 Ba3 Se4 97.941(17) 2_655 . ?
Se3 Ba3 Se4 137.374(19) 2_645 . ?
Se5 Ba3 Se5 72.141(12) 2_655 . ?
Se3 Ba3 Se5 67.908(17) 2_645 . ?
Se4 Ba3 Se5 69.465(16) . . ?
Se5 Ba3 Se6 151.58(2) 2_655 4_566 ?
Se3 Ba3 Se6 135.629(19) 2_645 4_566 ?
Se4 Ba3 Se6 72.728(16) . 4_566 ?
Se5 Ba3 Se6 125.561(19) . 4_566 ?
Se5 Ba3 Se7 119.473(18) 2_655 4_566 ?
Se3 Ba3 Se7 70.352(16) 2_645 4_566 ?
Se4 Ba3 Se7 141.642(18) . 4_566 ?
Se5 Ba3 Se7 127.401(18) . 4_566 ?
Se6 Ba3 Se7 70.181(16) 4_566 4_566 ?
Se5 Ba3 Se6 74.970(18) 2_655 2_655 ?
Se3 Ba3 Se6 134.927(19) 2_645 2_655 ?
Se4 Ba3 Se6 72.677(16) . 2_655 ?
Se5 Ba3 Se6 124.737(18) . 2_655 ?
Se6 Ba3 Se6 76.62(2) 4_566 2_655 ?
Se7 Ba3 Se6 107.283(17) 4_566 2_655 ?
Se5 Ba3 Se6 139.103(19) 2_655 2_645 ?
Se3 Ba3 Se6 82.213(17) 2_645 2_645 ?
Se4 Ba3 Se6 83.809(17) . 2_645 ?
Se5 Ba3 Se6 70.371(17) . 2_645 ?
Se6 Ba3 Se6 67.90(2) 4_566 2_645 ?
Se7 Ba3 Se6 73.624(16) 4_566 2_645 ?
Se6 Ba3 Se6 141.95(2) 2_655 2_645 ?
Se5 Ba3 Se2 69.914(16) 2_655 2_655 ?
Se3 Ba3 Se2 76.674(16) 2_645 2_655 ?
Se4 Ba3 Se2 138.626(18) . 2_655 ?
Se5 Ba3 Se2 135.113(18) . 2_655 ?
Se6 Ba3 Se2 98.977(17) 4_566 2_655 ?
Se7 Ba3 Se2 58.436(15) 4_566 2_655 ?
Se6 Ba3 Se2 66.002(16) 2_655 2_655 ?
Se6 Ba3 Se2 131.660(17) 2_645 2_655 ?
Se3 Ba4 Se6 109.65(2) 2_645 . ?
Se3 Ba4 Se5 70.990(17) 2_645 2_655 ?
Se6 Ba4 Se5 78.615(19) . 2_655 ?
Se3 Ba4 Se7 159.61(2) 2_645 . ?
Se6 Ba4 Se7 76.533(19) . . ?
Se5 Ba4 Se7 129.286(19) 2_655 . ?
Se3 Ba4 Se4 73.955(17) 2_645 2_645 ?
Se6 Ba4 Se4 77.686(18) . 2_645 ?
Se5 Ba4 Se4 127.344(19) 2_655 2_645 ?
Se7 Ba4 Se4 88.994(17) . 2_645 ?
Se3 Ba4 Se1 83.171(17) 2_645 2_655 ?
Se6 Ba4 Se1 147.29(2) . 2_655 ?
Se5 Ba4 Se1 77.569(17) 2_655 2_655 ?
Se7 Ba4 Se1 102.097(19) . 2_655 ?
Se4 Ba4 Se1 134.944(18) 2_645 2_655 ?
Se3 Ba4 Se1 70.448(16) 2_645 1_655 ?
Se6 Ba4 Se1 147.85(2) . 1_655 ?
Se5 Ba4 Se1 127.950(18) 2_655 1_655 ?
Se7 Ba4 Se1 93.837(17) . 1_655 ?
Se4 Ba4 Se1 71.467(16) 2_645 1_655 ?
Se1 Ba4 Se1 64.380(10) 2_655 1_655 ?
Se3 Ba4 Se4 131.985(18) 2_645 2_655 ?
Se6 Ba4 Se4 83.575(18) . 2_655 ?
Se5 Ba4 Se4 66.797(16) 2_655 2_655 ?
Se7 Ba4 Se4 67.042(15) . 2_655 ?
Se4 Ba4 Se4 152.54(2) 2_645 2_655 ?
Se1 Ba4 Se4 66.557(15) 2_655 2_655 ?
Se1 Ba4 Se4 121.243(17) 1_655 2_655 ?
Se3 Ba4 Sn1 76.310(15) 2_645 2_655 ?
Se6 Ba4 Sn1 112.732(18) . 2_655 ?
Se5 Ba4 Sn1 38.441(13) 2_655 2_655 ?
Se7 Ba4 Sn1 120.139(17) . 2_655 ?
Se4 Ba4 Sn1 150.265(16) 2_645 2_655 ?
Se1 Ba4 Sn1 39.324(12) 2_655 2_655 ?
Se1 Ba4 Sn1 98.712(14) 1_655 2_655 ?
Se4 Ba4 Sn1 56.478(12) 2_655 2_655 ?
Se3 Ba4 Ba1 46.74(4) 2_645 2_645 ?
Se6 Ba4 Ba1 155.53(4) . 2_645 ?
Se5 Ba4 Ba1 85.77(4) 2_655 2_645 ?
Se7 Ba4 Ba1 127.73(4) . 2_645 ?
Se4 Ba4 Ba1 97.63(3) 2_645 2_645 ?
Se1 Ba4 Ba1 41.82(3) 2_655 2_645 ?
Se1 Ba4 Ba1 42.20(3) 1_655 2_645 ?
Se4 Ba4 Ba1 107.51(3) 2_655 2_645 ?
Sn1 Ba4 Ba1 60.93(3) 2_655 2_645 ?
Se3 Ba4 Ba1 124.20(4) 2_645 1_655 ?
Se6 Ba4 Ba1 121.89(4) . 1_655 ?
Se5 Ba4 Ba1 98.37(4) 2_655 1_655 ?
Se7 Ba4 Ba1 61.00(4) . 1_655 ?
Se4 Ba4 Ba1 133.97(4) 2_645 1_655 ?
Se1 Ba4 Ba1 41.74(4) 2_655 1_655 ?
Se1 Ba4 Ba1 76.40(3) 1_655 1_655 ?
Se4 Ba4 Ba1 45.27(3) 2_655 1_655 ?
Sn1 Ba4 Ba1 65.80(4) 2_655 1_655 ?
Ba1 Ba4 Ba1 78.72(5) 2_645 1_655 ?
Se3 Ba4 Ba2 133.264(17) 2_645 1_655 ?
Se6 Ba4 Ba2 115.529(18) . 1_655 ?
Se5 Ba4 Ba2 106.353(17) 2_655 1_655 ?
Se7 Ba4 Ba2 50.286(15) . 1_655 ?
Se4 Ba4 Ba2 126.277(17) 2_645 1_655 ?
Se1 Ba4 Ba2 52.078(14) 2_655 1_655 ?
Se1 Ba4 Ba2 77.505(14) 1_655 1_655 ?
Se4 Ba4 Ba2 46.857(12) 2_655 1_655 ?
Sn1 Ba4 Ba2 75.959(13) 2_655 1_655 ?
Ba1 Ba4 Ba2 86.80(4) 2_645 1_655 ?
Ba1 Ba4 Ba2 10.82(3) 1_655 1_655 ?
Se5 Sn1 Se3 112.07(3) . . ?
Se5 Sn1 Se1 112.31(3) . . ?
Se3 Sn1 Se1 119.65(3) . . ?
Se5 Sn1 Se2 107.27(3) . . ?
Se3 Sn1 Se2 110.01(3) . . ?
Se1 Sn1 Se2 93.32(2) . . ?
Se5 Sn1 Ba4 55.438(18) . 2_645 ?
Se3 Sn1 Ba4 135.75(2) . 2_645 ?
Se1 Sn1 Ba4 57.237(17) . 2_645 ?
Se2 Sn1 Ba4 114.22(2) . 2_645 ?
Se6 Sn2 Se7 121.85(3) . 3_665 ?
Se6 Sn2 Se4 110.46(3) . 4_565 ?
Se7 Sn2 Se4 103.36(2) 3_665 4_565 ?
Se6 Sn2 Se2 107.82(3) . . ?
Se7 Sn2 Se2 104.57(3) 3_665 . ?
Se4 Sn2 Se2 108.01(3) 4_565 . ?
Se6 Sn2 Ba2 171.78(2) . 3_565 ?
Se7 Sn2 Ba2 64.800(19) 3_665 3_565 ?
Se4 Sn2 Ba2 61.911(19) 4_565 3_565 ?
Se2 Sn2 Ba2 73.31(2) . 3_565 ?
Se6 Sn2 Ba1 161.27(4) . 3_565 ?
Se7 Sn2 Ba1 69.22(4) 3_665 3_565 ?
Se4 Sn2 Ba1 50.80(4) 4_565 3_565 ?
Se2 Sn2 Ba1 81.37(4) . 3_565 ?
Ba2 Sn2 Ba1 11.40(3) 3_565 3_565 ?
Sn1 Se1 Ba1 101.53(5) . 1_545 ?
Sn1 Se1 Ba1 112.62(5) . 2_545 ?
Ba1 Se1 Ba1 142.89(7) 1_545 2_545 ?
Sn1 Se1 Ba4 83.440(19) . 2_645 ?
Ba1 Se1 Ba4 83.97(5) 1_545 2_645 ?
Ba1 Se1 Ba4 85.86(5) 2_545 2_645 ?
Sn1 Se1 Ba2 93.29(2) . 1_545 ?
Ba1 Se1 Ba2 10.92(5) 1_545 1_545 ?
Ba1 Se1 Ba2 153.05(5) 2_545 1_545 ?
Ba4 Se1 Ba2 90.072(19) 2_645 1_545 ?
Sn1 Se1 Ba2 115.76(2) . 2_545 ?
Ba1 Se1 Ba2 136.80(5) 1_545 2_545 ?
Ba1 Se1 Ba2 7.60(5) 2_545 2_545 ?
Ba4 Se1 Ba2 79.631(17) 2_645 2_545 ?
Ba2 Se1 Ba2 147.44(2) 1_545 2_545 ?
Sn1 Se1 Ba4 118.11(2) . 1_455 ?
Ba1 Se1 Ba4 98.32(5) 1_545 1_455 ?
Ba1 Se1 Ba4 78.55(5) 2_545 1_455 ?
Ba4 Se1 Ba4 156.996(19) 2_645 1_455 ?
Ba2 Se1 Ba4 96.182(18) 1_545 1_455 ?
Ba2 Se1 Ba4 83.309(16) 2_545 1_455 ?
Sn2 Se2 Sn1 101.71(3) . . ?
Sn2 Se2 Ba2 161.80(3) . 1_545 ?
Sn1 Se2 Ba2 94.07(2) . 1_545 ?
Sn2 Se2 Ba1 172.79(5) . 1_545 ?
Sn1 Se2 Ba1 81.27(4) . 1_545 ?
Ba2 Se2 Ba1 13.03(4) 1_545 1_545 ?
Sn2 Se2 Ba3 84.72(2) . 2_645 ?
Sn1 Se2 Ba3 84.90(2) . 2_645 ?
Ba2 Se2 Ba3 87.73(2) 1_545 2_645 ?
Ba1 Se2 Ba3 89.03(4) 1_545 2_645 ?
Sn2 Se2 Ba2 66.745(19) . 3_565 ?
Sn1 Se2 Ba2 135.97(3) . 3_565 ?
Ba2 Se2 Ba2 107.56(2) 1_545 3_565 ?
Ba1 Se2 Ba2 115.66(4) 1_545 3_565 ?
Ba3 Se2 Ba2 132.49(2) 2_645 3_565 ?
Sn1 Se3 Ba1 105.79(5) . . ?
Sn1 Se3 Ba2 103.15(2) . . ?
Ba1 Se3 Ba2 15.53(5) . . ?
Sn1 Se3 Ba4 118.73(2) . 2_655 ?
Ba1 Se3 Ba4 82.95(5) . 2_655 ?
Ba2 Se3 Ba4 97.53(2) . 2_655 ?
Sn1 Se3 Ba3 121.83(2) . 2_655 ?
Ba1 Se3 Ba3 109.08(5) . 2_655 ?
Ba2 Se3 Ba3 98.84(2) . 2_655 ?
Ba4 Se3 Ba3 110.59(2) 2_655 2_655 ?
Sn2 Se4 Ba1 90.75(5) 4_566 2_545 ?
Sn2 Se4 Ba2 76.51(2) 4_566 2_545 ?
Ba1 Se4 Ba2 14.57(4) 2_545 2_545 ?
Sn2 Se4 Ba3 87.95(2) 4_566 . ?
Ba1 Se4 Ba3 162.07(5) 2_545 . ?
Ba2 Se4 Ba3 158.63(2) 2_545 . ?
Sn2 Se4 Ba4 123.24(2) 4_566 2_655 ?
Ba1 Se4 Ba4 97.49(4) 2_545 2_655 ?
Ba2 Se4 Ba4 102.59(2) 2_545 2_655 ?
Ba3 Se4 Ba4 98.170(18) . 2_655 ?
Sn2 Se4 Ba4 83.757(19) 4_566 2_645 ?
Ba1 Se4 Ba4 75.28(4) 2_545 2_645 ?
Ba2 Se4 Ba4 77.125(16) 2_545 2_645 ?
Ba3 Se4 Ba4 86.801(16) . 2_645 ?
Ba4 Se4 Ba4 152.54(2) 2_655 2_645 ?
Sn1 Se5 Ba4 86.12(2) . 2_645 ?
Sn1 Se5 Ba3 97.90(2) . 2_645 ?
Ba4 Se5 Ba3 109.02(2) 2_645 2_645 ?
Sn1 Se5 Ba3 110.88(2) . . ?
Ba4 Se5 Ba3 92.419(18) 2_645 . ?
Ba3 Se5 Ba3 145.26(2) 2_645 . ?
Sn2 Se6 Ba4 168.18(3) . . ?
Sn2 Se6 Ba3 84.96(2) . 4_565 ?
Ba4 Se6 Ba3 104.97(2) . 4_565 ?
Sn2 Se6 Ba3 89.53(2) . 2_645 ?
Ba4 Se6 Ba3 94.252(19) . 2_645 ?
Ba3 Se6 Ba3 103.38(2) 4_565 2_645 ?
Sn2 Se6 Ba3 80.55(2) . 2_655 ?
Ba4 Se6 Ba3 89.642(19) . 2_655 ?
Ba3 Se6 Ba3 112.10(2) 4_565 2_655 ?
Ba3 Se6 Ba3 141.95(2) 2_645 2_655 ?
Sn2 Se7 Ba4 94.88(2) 3_665 . ?
Sn2 Se7 Ba2 116.23(2) 3_665 3_665 ?
Ba4 Se7 Ba2 147.15(2) . 3_665 ?
Sn2 Se7 Ba2 74.16(2) 3_665 1_655 ?
Ba4 Se7 Ba2 82.475(19) . 1_655 ?
Ba2 Se7 Ba2 95.50(2) 3_665 1_655 ?
Sn2 Se7 Ba3 83.05(2) 3_665 4_565 ?
Ba4 Se7 Ba3 103.803(19) . 4_565 ?
Ba2 Se7 Ba3 90.892(19) 3_665 4_565 ?
Ba2 Se7 Ba3 156.85(2) 1_655 4_565 ?

loop_
_geom_bond_atom_site_label_1
_geom_bond_atom_site_label_2
_geom_bond_distance
_geom_bond_site_symmetry_2
_geom_bond_publ_flag
Ba1 Ba2 0.842(2) . ?
Ba1 Se1 2.772(2) 1_565 ?
Ba1 Se1 2.833(3) 2 ?
Ba1 Se3 3.033(2) . ?
Ba1 Se4 3.117(2) 2 ?
Ba1 Se2 3.607(2) 1_565 ?
Ba1 Sn2 4.022(2) 3_565 ?
Ba1 Ba4 4.133(2) 2_655 ?
Ba1 Ba4 4.244(2) 1_455 ?
Ba2 Se3 3.1466(8) . ?
Ba2 Se2 3.2947(8) 1_565 ?
Ba2 Se4 3.3247(8) 2 ?
Ba2 Se7 3.3703(9) 3_665 ?
Ba2 Se1 3.3799(9) 1_565 ?
Ba2 Se7 3.4466(9) 1_455 ?
Ba2 Se1 3.5623(9) 2 ?
Ba2 Sn2 3.6645(7) 3_565 ?
Ba2 Se2 3.8205(9) 3_565 ?
Ba2 Ba4 4.4420(7) 1_455 ?
Ba2 Ba4 4.7767(8) 2_655 ?
Ba3 Se5 3.3211(7) 2_655 ?
Ba3 Se3 3.3395(7) 2_645 ?
Ba3 Se4 3.3514(7) . ?
Ba3 Se5 3.5092(7) . ?
Ba3 Se6 3.5162(8) 4_566 ?
Ba3 Se7 3.5432(8) 4_566 ?
Ba3 Se6 3.6465(8) 2_655 ?
Ba3 Se6 3.6875(9) 2_645 ?
Ba3 Se2 3.7977(9) 2_655 ?
Ba4 Se3 3.2049(7) 2_645 ?
Ba4 Se6 3.2630(8) . ?
Ba4 Se5 3.2874(7) 2_655 ?
Ba4 Se7 3.2896(7) . ?
Ba4 Se4 3.3582(7) 2_645 ?
Ba4 Se1 3.3712(7) 2_655 ?
Ba4 Se1 3.6242(7) 1_655 ?
Ba4 Se4 3.7784(7) 2_655 ?
Ba4 Sn1 3.9827(6) 2_655 ?
Sn1 Se5 2.4818(7) . ?
Sn1 Se3 2.4829(7) . ?
Sn1 Se1 2.5404(7) . ?
Sn1 Se2 2.6057(8) . ?
Sn2 Se6 2.4581(8) . ?
Sn2 Se7 2.5009(7) 3_665 ?
Sn2 Se4 2.5012(7) 4_565 ?
Sn2 Se2 2.5611(8) . ?

loop_
_geom_torsion_atom_site_label_1
_geom_torsion_atom_site_label_2
_geom_torsion_atom_site_label_3
_geom_torsion_atom_site_label_4
_geom_torsion
_geom_torsion_site_symmetry_1
_geom_torsion_site_symmetry_2
_geom_torsion_site_symmetry_3
_geom_torsion_site_symmetry_4
_geom_torsion_publ_flag
Se1 Ba1 Ba2 Se3 99.8(2) 1_565 . . . ?
Se1 Ba1 Ba2 Se3 -80.4(3) 2 . . . ?
Se4 Ba1 Ba2 Se3 -167.51(10) 2 . . . ?
Se2 Ba1 Ba2 Se3 82.65(7) 1_565 . . . ?
Sn2 Ba1 Ba2 Se3 -158.80(3) 3_565 . . . ?
Ba4 Ba1 Ba2 Se3 22.56(17) 2_655 . . . ?
Ba4 Ba1 Ba2 Se3 -107.51(8) 1_455 . . . ?
Se1 Ba1 Ba2 Se2 17.1(2) 1_565 . . 1_565 ?
Se1 Ba1 Ba2 Se2 -163.0(3) 2 . . 1_565 ?
Se3 Ba1 Ba2 Se2 -82.65(7) . . . 1_565 ?
Se4 Ba1 Ba2 Se2 109.85(6) 2 . . 1_565 ?
Sn2 Ba1 Ba2 Se2 118.55(10) 3_565 . . 1_565 ?
Ba4 Ba1 Ba2 Se2 -60.1(2) 2_655 . . 1_565 ?
Ba4 Ba1 Ba2 Se2 169.84(2) 1_455 . . 1_565 ?
Se1 Ba1 Ba2 Se4 -92.7(2) 1_565 . . 2 ?
Se1 Ba1 Ba2 Se4 87.1(3) 2 . . 2 ?
Se3 Ba1 Ba2 Se4 167.51(10) . . . 2 ?
Se2 Ba1 Ba2 Se4 -109.85(6) 1_565 . . 2 ?
Sn2 Ba1 Ba2 Se4 8.71(12) 3_565 . . 2 ?
Ba4 Ba1 Ba2 Se4 -169.9(3) 2_655 . . 2 ?
Ba4 Ba1 Ba2 Se4 59.99(6) 1_455 . . 2 ?
Se1 Ba1 Ba2 Se7 84.2(4) 1_565 . . 3_665 ?
Se1 Ba1 Ba2 Se7 -96.0(4) 2 . . 3_665 ?
Se3 Ba1 Ba2 Se7 -15.6(3) . . . 3_665 ?
Se4 Ba1 Ba2 Se7 176.9(2) 2 . . 3_665 ?
Se2 Ba1 Ba2 Se7 67.0(3) 1_565 . . 3_665 ?
Sn2 Ba1 Ba2 Se7 -174.4(3) 3_565 . . 3_665 ?
Ba4 Ba1 Ba2 Se7 6.9(5) 2_655 . . 3_665 ?
Ba4 Ba1 Ba2 Se7 -123.1(2) 1_455 . . 3_665 ?
Se1 Ba1 Ba2 Se1 179.8(5) 2 . . 1_565 ?
Se3 Ba1 Ba2 Se1 -99.8(2) . . . 1_565 ?
Se4 Ba1 Ba2 Se1 92.7(2) 2 . . 1_565 ?
Se2 Ba1 Ba2 Se1 -17.1(2) 1_565 . . 1_565 ?
Sn2 Ba1 Ba2 Se1 101.41(19) 3_565 . . 1_565 ?
Ba4 Ba1 Ba2 Se1 -77.2(2) 2_655 . . 1_565 ?
Ba4 Ba1 Ba2 Se1 152.7(2) 1_455 . . 1_565 ?
Se1 Ba1 Ba2 Se7 -145.44(13) 1_565 . . 1_455 ?
Se1 Ba1 Ba2 Se7 34.4(4) 2 . . 1_455 ?
Se3 Ba1 Ba2 Se7 114.76(8) . . . 1_455 ?
Se4 Ba1 Ba2 Se7 -52.74(14) 2 . . 1_455 ?
Se2 Ba1 Ba2 Se7 -162.59(14) 1_565 . . 1_455 ?
Sn2 Ba1 Ba2 Se7 -44.04(6) 3_565 . . 1_455 ?
Ba4 Ba1 Ba2 Se7 137.32(16) 2_655 . . 1_455 ?
Ba4 Ba1 Ba2 Se7 7.25(14) 1_455 . . 1_455 ?
Se1 Ba1 Ba2 Se1 -179.8(5) 1_565 . . 2 ?
Se3 Ba1 Ba2 Se1 80.4(3) . . . 2 ?
Se4 Ba1 Ba2 Se1 -87.1(3) 2 . . 2 ?
Se2 Ba1 Ba2 Se1 163.0(3) 1_565 . . 2 ?
Sn2 Ba1 Ba2 Se1 -78.4(3) 3_565 . . 2 ?
Ba4 Ba1 Ba2 Se1 102.9(4) 2_655 . . 2 ?
Ba4 Ba1 Ba2 Se1 -27.1(3) 1_455 . . 2 ?
Se1 Ba1 Ba2 Sn2 -101.41(19) 1_565 . . 3_565 ?
Se1 Ba1 Ba2 Sn2 78.4(3) 2 . . 3_565 ?
Se3 Ba1 Ba2 Sn2 158.80(3) . . . 3_565 ?
Se4 Ba1 Ba2 Sn2 -8.71(12) 2 . . 3_565 ?
Se2 Ba1 Ba2 Sn2 -118.55(10) 1_565 . . 3_565 ?
Ba4 Ba1 Ba2 Sn2 -178.64(15) 2_655 . . 3_565 ?
Ba4 Ba1 Ba2 Sn2 51.29(10) 1_455 . . 3_565 ?
Se1 Ba1 Ba2 Se2 -62.7(3) 1_565 . . 3_565 ?
Se1 Ba1 Ba2 Se2 117.1(3) 2 . . 3_565 ?
Se3 Ba1 Ba2 Se2 -162.48(11) . . . 3_565 ?
Se4 Ba1 Ba2 Se2 30.0(2) 2 . . 3_565 ?
Se2 Ba1 Ba2 Se2 -79.84(15) 1_565 . . 3_565 ?
Sn2 Ba1 Ba2 Se2 38.72(11) 3_565 . . 3_565 ?
Ba4 Ba1 Ba2 Se2 -139.92(14) 2_655 . . 3_565 ?
Ba4 Ba1 Ba2 Se2 90.01(16) 1_455 . . 3_565 ?
Se1 Ba1 Ba2 Ba4 -152.7(2) 1_565 . . 1_455 ?
Se1 Ba1 Ba2 Ba4 27.1(3) 2 . . 1_455 ?
Se3 Ba1 Ba2 Ba4 107.51(8) . . . 1_455 ?
Se4 Ba1 Ba2 Ba4 -59.99(6) 2 . . 1_455 ?
Se2 Ba1 Ba2 Ba4 -169.84(2) 1_565 . . 1_455 ?
Sn2 Ba1 Ba2 Ba4 -51.29(10) 3_565 . . 1_455 ?
Ba4 Ba1 Ba2 Ba4 130.1(2) 2_655 . . 1_455 ?
Se1 Ba1 Ba2 Ba4 77.2(2) 1_565 . . 2_655 ?
Se1 Ba1 Ba2 Ba4 -102.9(4) 2 . . 2_655 ?
Se3 Ba1 Ba2 Ba4 -22.56(17) . . . 2_655 ?
Se4 Ba1 Ba2 Ba4 169.9(3) 2 . . 2_655 ?
Se2 Ba1 Ba2 Ba4 60.1(2) 1_565 . . 2_655 ?
Sn2 Ba1 Ba2 Ba4 178.64(15) 3_565 . . 2_655 ?
Ba4 Ba1 Ba2 Ba4 -130.1(2) 1_455 . . 2_655 ?
